data_7223541
loop_
_publ_author_name
'Xiao, Yu'
'Wang, Shuai-Hua'
'Zheng, Fa-Kun'
'Wu, Mei-Feng'
'Xu, Ju'
'Liu, Zhi-Fa'
'Chen, Jun'
'Li, Rong'
'Guo, Guo-Cong'

_publ_section_title
;
 Excitation wavelength-induced color-tunable and white-light emissions in
 lanthanide(iii) coordination polymers constructed using an
 environment-dependent luminescent tetrazolate--dicarboxylate ligand
;
_journal_issue 5
_journal_name_full CrystEngComm
_journal_page_first 721
_journal_paper_doi 10.1039/C5CE02140E
_journal_volume 18
_journal_year 2016
_chemical_formula_moiety 'C15 H13 N4 O8 Eu, 5.5(H2 O)'
_chemical_formula_sum 'C15 H24 Eu N4 O13.5'
_chemical_formula_weight 628.34
_chemical_melting_point ?
_chemical_name_common 'C15 H24 Eu N4 O13.50'
_chemical_name_systematic
; 
 ? 
;
_space_group_IT_number 2
_symmetry_cell_setting triclinic
_symmetry_space_group_name_Hall '-P 1'
_symmetry_space_group_name_H-M 'P -1'
_atom_sites_solution_hydrogens geom
_atom_sites_solution_primary direct
_atom_sites_solution_secondary difmap
_audit_creation_method SHELXL-97
_audit_update_record
;
2015-04-08 deposited with the CCDC.
2015-12-17 downloaded from the CCDC.
;
_cell_angle_alpha 95.290(4)
_cell_angle_beta 91.860(4)
_cell_angle_gamma 107.708(4)
_cell_formula_units_Z 2
_cell_length_a 9.1406(9)
_cell_length_b 9.4909(10)
_cell_length_c 13.9426(12)
_cell_measurement_reflns_used 3377
_cell_measurement_temperature 293(2)
_cell_measurement_theta_max 27.4797
_cell_measurement_theta_min 2.2656
_cell_volume 1145.00(19)
_computing_cell_refinement 'CrystalClear (Rigaku Inc., 2007)'
_computing_data_collection 'CrystalClear (Rigaku Inc., 2007)'
_computing_data_reduction 'CrystalClear (Rigaku Inc., 2007)'
_computing_publication_material 'SHELXL-97 (Sheldrick, 1997)'
_computing_structure_refinement 'SHELXL-97 (Sheldrick, 1997)'
_computing_structure_solution 'SHELXS-97 (Sheldrick, 1990)'
_diffrn_ambient_temperature 293(2)
_diffrn_detector_area_resol_mean 13.6612
_diffrn_measured_fraction_theta_full 0.985
_diffrn_measured_fraction_theta_max 0.985
_diffrn_measurement_device_type Mercury2
_diffrn_measurement_method CCD_Profile_fitting
_diffrn_radiation_monochromator graphite
_diffrn_radiation_source 'fine-focus sealed tube'
_diffrn_radiation_type MoK\a
_diffrn_radiation_wavelength 0.71073
_diffrn_reflns_av_R_equivalents 0.0376
_diffrn_reflns_av_sigmaI/netI 0.0492
_diffrn_reflns_limit_h_max 11
_diffrn_reflns_limit_h_min -11
_diffrn_reflns_limit_k_max 11
_diffrn_reflns_limit_k_min -11
_diffrn_reflns_limit_l_max 15
_diffrn_reflns_limit_l_min -16
_diffrn_reflns_number 8815
_diffrn_reflns_theta_full 25.49
_diffrn_reflns_theta_max 25.49
_diffrn_reflns_theta_min 2.57
_exptl_absorpt_coefficient_mu 2.813
_exptl_absorpt_correction_T_max 1.0000
_exptl_absorpt_correction_T_min 0.4908
_exptl_absorpt_correction_type multi-scan
_exptl_absorpt_process_details 'Sphere (Rigaku CrystalClear)'
_exptl_crystal_colour Colorless
_exptl_crystal_density_diffrn 1.823
_exptl_crystal_density_meas ?
_exptl_crystal_density_method 'not measured'
_exptl_crystal_description Platelet
_exptl_crystal_F_000 626
_exptl_crystal_size_max 0.2000
_exptl_crystal_size_mid 0.2000
_exptl_crystal_size_min 0.2000
_refine_diff_density_max 2.188
_refine_diff_density_min -1.982
_refine_diff_density_rms 0.169
_refine_ls_extinction_method none
_refine_ls_goodness_of_fit_ref 1.057
_refine_ls_hydrogen_treatment mixed
_refine_ls_matrix_type full
_refine_ls_number_parameters 325
_refine_ls_number_reflns 4213
_refine_ls_number_restraints 9
_refine_ls_restrained_S_all 1.056
_refine_ls_R_factor_all 0.0411
_refine_ls_R_factor_gt 0.0380
_refine_ls_shift/su_max 0.000
_refine_ls_shift/su_mean 0.000
_refine_ls_structure_factor_coef Fsqd
_refine_ls_weighting_details 'calc w=1/[\s^2^(Fo^2^)+(0.0671P)^2^+0.7570P] where P=(Fo^2^+2Fc^2^)/3'
_refine_ls_weighting_scheme calc
_refine_ls_wR_factor_gt 0.1006
_refine_ls_wR_factor_ref 0.1033
_reflns_number_gt 3911
_reflns_number_total 4213
_reflns_threshold_expression >2sigma(I)
_cod_data_source_file c5ce02140e2.cif
_cod_data_source_block 2
_cod_depositor_comments
;
The following automatic conversions were performed:

'_chemical_melting_point' value 'not measured' was changed to '?' -
the value is undefined or not given.

'_exptl_absorpt_correction_type' value 'Multi-scan' changed to
'multi-scan' according to
/usr/data/users/saulius/crontab/automatic-downloads/rss-feeds/RSC/lib/dictionaries/cif_core.dic
dictionary named 'cif_core.dic' version 2.4.2 from 2011-04-26.

'_exptl_crystal_density_meas' value 'not measured' was changed to '?'
- the value is perceived as not measured.

Automatic conversion script
Id: cif_fix_values 4268 2015-11-12 08:31:59Z antanas 

 Adding full bibliography for 7223540--7223543.cif.
;
_cod_original_formula_sum 'C15 H24 Eu N4 O13.50'
_cod_database_code 7223541

loop_
_symmetry_equiv_pos_as_xyz
'x, y, z'
'-x, -y, -z'

loop_
_atom_site_label
_atom_site_type_symbol
_atom_site_fract_x
_atom_site_fract_y
_atom_site_fract_z
_atom_site_U_iso_or_equiv
_atom_site_adp_type
_atom_site_occupancy
_atom_site_symmetry_multiplicity
_atom_site_calc_flag
_atom_site_refinement_flags
Eu1 Eu 0.200448(16) 0.441275(15) 0.000891(12) 0.01899(5) Uani 1 1 d .
O1 O 0.0925(3) 0.6345(2) 0.05028(19) 0.0230(6) Uani 1 1 d .
O1W O 0.0880(4) 0.3372(3) 0.1394(2) 0.0415(8) Uani 1 1 d D
H1WA H 0.092(5) 0.376(2) 0.1972(8) 0.062 Uiso 1 1 d D
H1WB H 0.027(3) 0.2497(14) 0.139(2) 0.062 Uiso 1 1 d D
O2 O -0.0192(3) 0.8094(2) 0.05233(19) 0.0238(6) Uani 1 1 d .
O2W O 0.3902(3) 0.5340(3) 0.13704(19) 0.0271(6) Uani 1 1 d D
H2WA H 0.416(2) 0.508(3) 0.1905(11) 0.041 Uiso 1 1 d D
H2WB H 0.2971(12) 0.479(3) 0.126(2) 0.041 Uiso 1 1 d D
O3 O 0.6063(3) 1.3544(3) 0.0426(2) 0.0300(6) Uani 1 1 d .
O3W O 0.1826(3) 0.4316(3) -0.1696(2) 0.0382(8) Uani 1 1 d D
H3WA H 0.170(4) 0.424(4) -0.1100(6) 0.057 Uiso 1 1 d D
H3WB H 0.1011(17) 0.375(3) -0.1995(15) 0.057 Uiso 1 1 d D
O4 O 0.3698(3) 1.3001(3) -0.02195(19) 0.0240(6) Uani 1 1 d .
O4W O 0.0423(13) -0.1091(12) 0.4844(9) 0.108(4) Uani 0.50 1 d P
O5 O 0.6119(3) 0.9410(3) 0.23397(19) 0.0314(7) Uani 1 1 d .
O5W O 0.0644(6) 0.6355(8) -0.4375(5) 0.136(2) Uani 1 1 d .
O6W O 0.1244(8) 0.0729(8) 0.3475(5) 0.159(3) Uani 1 1 d .
O7W O 0.1501(5) 0.4739(6) 0.3200(3) 0.0788(14) Uani 1 1 d .
O8W O -0.0530(5) 0.2699(5) -0.2922(4) 0.0822(15) Uani 1 1 d .
O9W O -0.0645(4) 0.0475(3) 0.1754(3) 0.0503(9) Uani 1 1 d .
N1 N 0.3579(4) 0.6471(4) 0.6242(3) 0.0423(9) Uani 1 1 d .
N2 N 0.3856(4) 0.5943(4) 0.7069(3) 0.0404(9) Uani 1 1 d .
N3 N 0.5287(5) 0.5957(4) 0.7135(3) 0.0432(10) Uani 1 1 d .
N4 N 0.5987(4) 0.6493(5) 0.6363(3) 0.0475(10) Uani 1 1 d .
C1 C 0.4908(5) 0.6808(5) 0.5817(3) 0.0351(10) Uani 1 1 d .
C2 C 0.5182(5) 0.7457(4) 0.4900(3) 0.0322(10) Uani 1 1 d .
C3 C 0.6436(5) 0.7381(5) 0.4383(3) 0.0405(11) Uani 1 1 d .
H3A H 0.7102 0.6905 0.4619 0.049 Uiso 1 1 calc R
C4 C 0.6707(5) 0.8006(5) 0.3522(3) 0.0377(10) Uani 1 1 d .
H4A H 0.7541 0.7941 0.3176 0.045 Uiso 1 1 calc R
C5 C 0.5719(4) 0.8728(4) 0.3183(3) 0.0248(8) Uani 1 1 d .
C6 C 0.4487(5) 0.8851(5) 0.3694(3) 0.0347(10) Uani 1 1 d .
H6A H 0.3849 0.9365 0.3469 0.042 Uiso 1 1 calc R
C7 C 0.4214(5) 0.8199(5) 0.4545(3) 0.0368(10) Uani 1 1 d .
H7A H 0.3372 0.8257 0.4885 0.044 Uiso 1 1 calc R
C8 C 0.4988(4) 0.9659(4) 0.1759(3) 0.0207(8) Uani 1 1 d .
C9 C 0.5340(4) 1.1003(4) 0.1374(3) 0.0230(8) Uani 1 1 d .
H9A H 0.6295 1.1712 0.1527 0.028 Uiso 1 1 calc R
C10 C 0.4279(4) 1.1295(3) 0.0762(3) 0.0203(8) Uani 1 1 d .
C11 C 0.4706(4) 1.2730(3) 0.0296(2) 0.0171(7) Uani 1 1 d .
C12 C 0.2833(4) 1.0249(4) 0.0545(3) 0.0213(8) Uani 1 1 d .
H12A H 0.2096 1.0456 0.0155 0.026 Uiso 1 1 calc R
C13 C 0.2514(4) 0.8887(3) 0.0923(3) 0.0192(8) Uani 1 1 d .
C14 C 0.1001(4) 0.7722(3) 0.0634(3) 0.0205(8) Uani 1 1 d .
C15 C 0.3584(4) 0.8577(4) 0.1524(3) 0.0243(8) Uani 1 1 d .
H15A H 0.3364 0.7660 0.1767 0.029 Uiso 1 1 calc R

loop_
_atom_site_aniso_label
_atom_site_aniso_U_11
_atom_site_aniso_U_22
_atom_site_aniso_U_33
_atom_site_aniso_U_23
_atom_site_aniso_U_13
_atom_site_aniso_U_12
Eu1 0.01313(9) 0.01247(8) 0.02911(11) 0.00568(7) 0.00138(7) -0.00039(7)
O1 0.0186(11) 0.0095(10) 0.0363(14) 0.0012(9) 0.0021(10) -0.0020(9)
O1W 0.0499(17) 0.0288(14) 0.0358(16) 0.0092(12) 0.0102(14) -0.0050(13)
O2 0.0166(11) 0.0134(10) 0.0376(15) 0.0003(10) -0.0003(10) -0.0003(9)
O2W 0.0217(12) 0.0267(12) 0.0303(14) 0.0072(10) -0.0031(11) 0.0030(10)
O3 0.0137(11) 0.0210(11) 0.0562(17) 0.0258(11) 0.0019(11) 0.0006(9)
O3W 0.0306(14) 0.0441(16) 0.0282(15) 0.0046(12) -0.0002(12) -0.0056(13)
O4 0.0176(11) 0.0183(10) 0.0360(14) 0.0072(10) 0.0009(10) 0.0042(9)
O4W 0.101(8) 0.085(7) 0.134(10) 0.021(6) -0.010(7) 0.021(6)
O5 0.0204(12) 0.0372(13) 0.0345(15) 0.0189(11) -0.0022(11) 0.0019(10)
O5W 0.060(3) 0.211(6) 0.151(5) 0.089(4) 0.017(3) 0.038(3)
O6W 0.116(5) 0.173(6) 0.122(5) 0.062(4) -0.053(4) -0.057(4)
O7W 0.059(2) 0.109(3) 0.064(3) -0.013(2) -0.008(2) 0.026(2)
O8W 0.059(2) 0.080(3) 0.085(3) -0.003(2) -0.021(2) -0.007(2)
O9W 0.0481(18) 0.0366(16) 0.062(2) 0.0060(15) 0.0104(16) 0.0058(14)
N1 0.0360(18) 0.051(2) 0.040(2) 0.0174(16) 0.0044(16) 0.0100(16)
N2 0.0417(19) 0.0445(19) 0.0324(19) 0.0149(15) 0.0050(16) 0.0060(16)
N3 0.044(2) 0.051(2) 0.0328(19) 0.0233(15) 0.0011(16) 0.0080(17)
N4 0.0342(19) 0.069(2) 0.042(2) 0.0237(18) 0.0032(16) 0.0144(17)
C1 0.037(2) 0.038(2) 0.030(2) 0.0135(16) 0.0005(17) 0.0081(17)
C2 0.034(2) 0.0304(18) 0.030(2) 0.0082(16) -0.0005(17) 0.0040(16)
C3 0.044(2) 0.042(2) 0.041(2) 0.0173(18) 0.0004(19) 0.0188(18)
C4 0.035(2) 0.046(2) 0.037(2) 0.0149(18) 0.0069(18) 0.0161(17)
C5 0.0271(18) 0.0207(16) 0.0233(18) 0.0078(13) -0.0031(15) 0.0016(14)
C6 0.0294(19) 0.042(2) 0.034(2) 0.0119(17) -0.0024(17) 0.0123(16)
C7 0.033(2) 0.045(2) 0.034(2) 0.0109(17) 0.0074(17) 0.0123(17)
C8 0.0168(15) 0.0209(15) 0.0222(18) 0.0037(13) -0.0004(13) 0.0025(12)
C9 0.0187(16) 0.0158(15) 0.0307(19) 0.0059(13) 0.0021(14) -0.0013(13)
C10 0.0174(15) 0.0141(14) 0.0261(18) 0.0010(13) 0.0020(13) 0.0001(12)
C11 0.0108(14) 0.0115(13) 0.0246(17) 0.0032(12) 0.0026(13) -0.0035(11)
C12 0.0189(15) 0.0162(14) 0.0265(18) 0.0056(13) 0.0016(14) 0.0012(12)
C13 0.0162(15) 0.0124(14) 0.0254(18) -0.0001(12) 0.0029(13) -0.0004(12)
C14 0.0191(15) 0.0160(15) 0.0244(18) 0.0041(13) 0.0038(13) 0.0018(12)
C15 0.0266(17) 0.0146(15) 0.0293(19) 0.0059(13) 0.0020(15) 0.0016(13)

loop_
_atom_type_symbol
_atom_type_description
_atom_type_scat_dispersion_real
_atom_type_scat_dispersion_imag
_atom_type_scat_source
C C 0.0033 0.0016 'International Tables Vol C Tables 4.2.6.8 and 6.1.1.4'
H H 0.0000 0.0000 'International Tables Vol C Tables 4.2.6.8 and 6.1.1.4'
N N 0.0061 0.0033 'International Tables Vol C Tables 4.2.6.8 and 6.1.1.4'
O O 0.0106 0.0060 'International Tables Vol C Tables 4.2.6.8 and 6.1.1.4'
Eu Eu -0.1578 3.6682 'International Tables Vol C Tables 4.2.6.8 and 6.1.1.4'

loop_
_geom_angle_atom_site_label_1
_geom_angle_atom_site_label_2
_geom_angle_atom_site_label_3
_geom_angle
_geom_angle_site_symmetry_1
_geom_angle_site_symmetry_3
O3 Eu1 O4 88.27(8) 2_675 1_545
O3 Eu1 O3W 72.39(9) 2_675 .
O4 Eu1 O3W 85.60(10) 1_545 .
O3 Eu1 O1W 140.88(10) 2_675 .
O4 Eu1 O1W 97.59(10) 1_545 .
O3W Eu1 O1W 146.41(9) . .
O3 Eu1 O1 80.59(8) 2_675 .
O4 Eu1 O1 163.23(8) 1_545 .
O3W Eu1 O1 102.71(10) . .
O1W Eu1 O1 83.61(10) . .
O3 Eu1 O2W 72.00(9) 2_675 .
O4 Eu1 O2W 76.07(9) 1_545 .
O3W Eu1 O2W 140.16(9) . .
O1W Eu1 O2W 72.04(9) . .
O1 Eu1 O2W 88.52(9) . .
O3 Eu1 O2 146.43(10) 2_675 2_565
O4 Eu1 O2 78.46(8) 1_545 2_565
O3W Eu1 O2 75.92(9) . 2_565
O1W Eu1 O2 72.06(9) . 2_565
O1 Eu1 O2 117.50(8) . 2_565
O2W Eu1 O2 132.16(8) . 2_565
O3 Eu1 O1 126.82(8) 2_675 2_565
O4 Eu1 O1 128.45(7) 1_545 2_565
O3W Eu1 O1 73.90(9) . 2_565
O1W Eu1 O1 78.23(10) . 2_565
O1 Eu1 O1 68.24(8) . 2_565
O2W Eu1 O1 144.06(8) . 2_565
O2 Eu1 O1 51.06(8) 2_565 2_565
O3 Eu1 C14 143.34(9) 2_675 2_565
O4 Eu1 C14 103.22(9) 1_545 2_565
O3W Eu1 C14 73.93(9) . 2_565
O1W Eu1 C14 72.79(10) . 2_565
O1 Eu1 C14 93.14(9) . 2_565
O2W Eu1 C14 144.36(9) . 2_565
O2 Eu1 C14 25.10(9) 2_565 2_565
O1 Eu1 C14 25.98(8) 2_565 2_565
O3 Eu1 Eu1 106.44(6) 2_675 2_565
O4 Eu1 Eu1 160.86(6) 1_545 2_565
O3W Eu1 Eu1 87.27(8) . 2_565
O1W Eu1 Eu1 78.88(8) . 2_565
O1 Eu1 Eu1 35.80(5) . 2_565
O2W Eu1 Eu1 119.67(6) . 2_565
O2 Eu1 Eu1 82.58(6) 2_565 2_565
O1 Eu1 Eu1 32.44(5) 2_565 2_565
C14 Eu1 Eu1 57.69(7) 2_565 2_565
C14 O1 Eu1 151.5(2) . .
C14 O1 Eu1 91.08(19) . 2_565
Eu1 O1 Eu1 111.76(8) . 2_565
C14 O2 Eu1 97.87(19) . 2_565
C11 O3 Eu1 147.9(2) . 2_675
C11 O4 Eu1 135.5(2) . 1_565
C8 O5 C5 119.4(3) . .
C1 N1 N2 105.4(4) . .
N3 N2 N1 109.4(3) . .
N2 N3 N4 109.5(3) . .
N3 N4 C1 105.5(4) . .
N1 C1 N4 110.1(4) . .
N1 C1 C2 125.5(4) . .
N4 C1 C2 124.4(4) . .
C3 C2 C7 118.8(4) . .
C3 C2 C1 120.7(4) . .
C7 C2 C1 120.5(4) . .
C4 C3 C2 120.9(4) . .
C3 C4 C5 119.1(4) . .
C6 C5 C4 121.2(4) . .
C6 C5 O5 122.8(3) . .
C4 C5 O5 115.9(3) . .
C5 C6 C7 119.1(4) . .
C6 C7 C2 121.0(4) . .
C9 C8 O5 117.4(3) . .
C9 C8 C15 120.8(3) . .
O5 C8 C15 121.7(3) . .
C10 C9 C8 120.1(3) . .
C9 C10 C12 120.2(3) . .
C9 C10 C11 119.8(3) . .
C12 C10 C11 119.9(3) . .
O3 C11 O4 124.2(3) . .
O3 C11 C10 117.3(3) . .
O4 C11 C10 118.5(3) . .
C13 C12 C10 118.8(3) . .
C15 C13 C12 121.3(3) . .
C15 C13 C14 119.9(3) . .
C12 C13 C14 118.8(3) . .
O2 C14 O1 119.9(3) . .
O2 C14 C13 119.9(3) . .
O1 C14 C13 120.2(3) . .
O2 C14 Eu1 57.02(16) . 2_565
O1 C14 Eu1 62.95(16) . 2_565
C13 C14 Eu1 176.2(2) . 2_565
C13 C15 C8 118.7(3) . .

loop_
_geom_bond_atom_site_label_1
_geom_bond_atom_site_label_2
_geom_bond_distance
_geom_bond_site_symmetry_2
Eu1 O3 2.335(2) 2_675
Eu1 O4 2.347(3) 1_545
Eu1 O3W 2.368(3) .
Eu1 O1W 2.372(3) .
Eu1 O1 2.392(2) .
Eu1 O2W 2.436(2) .
Eu1 O2 2.480(2) 2_565
Eu1 O1 2.609(2) 2_565
Eu1 C14 2.929(3) 2_565
Eu1 Eu1 4.1419(5) 2_565
O1 C14 1.283(4) .
O1 Eu1 2.609(2) 2_565
O2 C14 1.254(4) .
O2 Eu1 2.480(2) 2_565
O3 C11 1.243(4) .
O3 Eu1 2.335(2) 2_675
O4 C11 1.252(4) .
O4 Eu1 2.347(3) 1_565
O5 C8 1.381(4) .
O5 C5 1.399(4) .
N1 C1 1.331(6) .
N1 N2 1.345(5) .
N2 N3 1.304(6) .
N3 N4 1.331(5) .
N4 C1 1.347(6) .
C1 C2 1.466(6) .
C2 C3 1.391(6) .
C2 C7 1.392(6) .
C3 C4 1.383(6) .
C4 C5 1.385(6) .
C5 C6 1.381(6) .
C6 C7 1.384(6) .
C8 C9 1.381(5) .
C8 C15 1.385(5) .
C9 C10 1.377(5) .
C10 C12 1.394(4) .
C10 C11 1.512(4) .
C12 C13 1.392(5) .
C13 C15 1.383(5) .
C13 C14 1.499(4) .
C14 Eu1 2.929(3) 2_565
